data_2205317
loop_
_publ_author_name
'Nagaraj, Basavegowda'
'Narasegowda, Rajenahally S.'
'Yathirajan, Hemmige S.'
'Gaonkar, Santhosh L.'
'Bolte, Michael'

_publ_section_title
;
 5-[4'-(Bromomethyl)biphenyl-2-yl]-2-trityl-2<i>H</i>-tetrazole
;
_journal_issue 3
_journal_name_full 'Acta Crystallographica Section E'
_journal_page_first o767
_journal_page_last o768
_journal_paper_doi 10.1107/S1600536805005490
_journal_volume 61
_journal_year 2005
_chemical_formula_iupac 'C33 H25 Br N4'
_chemical_formula_moiety 'C33 H25 Br N4'
_chemical_formula_sum 'C33 H25 Br N4'
_chemical_formula_weight 557.48
_chemical_name_systematic
;
5-[4'-(Bromomethyl)biphenyl-2-yl]-2-trityl-2H-tetrazole
;
_space_group_IT_number 14
_symmetry_cell_setting monoclinic
_symmetry_space_group_name_Hall '-P 2yn'
_symmetry_space_group_name_H-M 'P 1 21/n 1'
_atom_sites_solution_hydrogens geom
_atom_sites_solution_primary direct
_atom_sites_solution_secondary difmap
_audit_creation_method SHELXL-97
_cell_angle_alpha 90.00
_cell_angle_beta 102.263(4)
_cell_angle_gamma 90.00
_cell_formula_units_Z 4
_cell_length_a 10.6150(6)
_cell_length_b 14.9140(5)
_cell_length_c 17.3961(9)
_cell_measurement_reflns_used 46712
_cell_measurement_temperature 173(2)
_cell_measurement_theta_max 25.6
_cell_measurement_theta_min 3.6
_cell_volume 2691.2(2)
_computing_cell_refinement X-AREA
_computing_data_collection 'X-AREA (Stoe & Cie, 2001)'
_computing_data_reduction X-AREA
_computing_molecular_graphics 'XP in SHELXTL-Plus (Sheldrick, 1991)'
_computing_publication_material 'SHELXL97 and PLATON (Spek, 2003)'
_computing_structure_refinement 'SHELXL97 (Sheldrick, 1997)'
_computing_structure_solution 'SHELXS97 (Sheldrick, 1990)'
_diffrn_ambient_temperature 173(2)
_diffrn_measured_fraction_theta_full 0.997
_diffrn_measured_fraction_theta_max 0.993
_diffrn_measurement_device_type 'Stoe IPDS-II two-circle'
_diffrn_measurement_method \w
_diffrn_radiation_monochromator graphite
_diffrn_radiation_source 'fine-focus sealed tube'
_diffrn_radiation_type MoK\a
_diffrn_radiation_wavelength 0.71073
_diffrn_reflns_av_R_equivalents 0.0361
_diffrn_reflns_av_sigmaI/netI 0.0222
_diffrn_reflns_limit_h_max 12
_diffrn_reflns_limit_h_min -12
_diffrn_reflns_limit_k_max 17
_diffrn_reflns_limit_k_min -18
_diffrn_reflns_limit_l_max 20
_diffrn_reflns_limit_l_min -20
_diffrn_reflns_number 31845
_diffrn_reflns_theta_full 25.00
_diffrn_reflns_theta_max 25.43
_diffrn_reflns_theta_min 3.63
_diffrn_standards_decay_% 0
_diffrn_standards_interval_time 0
_diffrn_standards_number 0
_exptl_absorpt_coefficient_mu 1.557
_exptl_absorpt_correction_T_max 0.6869
_exptl_absorpt_correction_T_min 0.6697
_exptl_absorpt_correction_type multi-scan
_exptl_absorpt_process_details '(MULABS; Spek, 2003; Blessing, 1995)'
_exptl_crystal_colour colourless
_exptl_crystal_density_diffrn 1.376
_exptl_crystal_density_method 'not measured'
_exptl_crystal_description block
_exptl_crystal_F_000 1144
_exptl_crystal_size_max 0.28
_exptl_crystal_size_mid 0.26
_exptl_crystal_size_min 0.25
_refine_diff_density_max 0.346
_refine_diff_density_min -0.871
_refine_ls_extinction_method none
_refine_ls_goodness_of_fit_ref 1.091
_refine_ls_hydrogen_treatment constr
_refine_ls_matrix_type full
_refine_ls_number_parameters 343
_refine_ls_number_reflns 4939
_refine_ls_number_restraints 0
_refine_ls_restrained_S_all 1.091
_refine_ls_R_factor_all 0.0543
_refine_ls_R_factor_gt 0.0443
_refine_ls_shift/su_max 0.001
_refine_ls_shift/su_mean 0.000
_refine_ls_structure_factor_coef Fsqd
_refine_ls_weighting_details 'calc w = 1/[\s^2^(Fo^2^)+(0.047P)^2^+3.0688P] where P = (Fo^2^+2Fc^2^)/3'
_refine_ls_weighting_scheme calc
_refine_ls_wR_factor_gt 0.0979
_refine_ls_wR_factor_ref 0.1023
_reflns_number_gt 4290
_reflns_number_total 4939
_reflns_threshold_expression I>2\s(I)
_cod_data_source_file nc6024.cif
_cod_data_source_block I
_cod_original_sg_symbol_H-M 'P 21/n'
_cod_database_code 2205317
_cod_database_fobs_code 2205317

loop_
_symmetry_equiv_pos_as_xyz
'x, y, z'
'-x+1/2, y+1/2, -z+1/2'
'-x, -y, -z'
'x-1/2, -y-1/2, z-1/2'

loop_
_atom_site_label
_atom_site_fract_x
_atom_site_fract_y
_atom_site_fract_z
_atom_site_U_iso_or_equiv
_atom_site_adp_type
_atom_site_calc_flag
_atom_site_refinement_flags
_atom_site_occupancy
_atom_site_type_symbol
N1 0.60825(18) 0.38667(14) 0.73782(12) 0.0144(4) Uani d . 1 N
N2 0.4869(2) 0.41555(15) 0.71005(13) 0.0200(5) Uani d . 1 N
C3 0.4728(2) 0.40187(16) 0.63327(14) 0.0146(5) Uani d . 1 C
N4 0.5807(2) 0.36741(17) 0.61461(13) 0.0236(5) Uani d . 1 N
N5 0.6660(2) 0.35774(16) 0.68203(13) 0.0210(5) Uani d . 1 N
C1 0.6679(2) 0.38389(17) 0.82493(14) 0.0144(5) Uani d . 1 C
C11 0.7855(2) 0.31968(16) 0.83616(14) 0.0148(5) Uani d . 1 C
C12 0.8971(2) 0.34701(18) 0.81077(15) 0.0188(5) Uani d . 1 C
H12 0.8990 0.4040 0.7866 0.023 Uiso calc R 1 H
C13 1.0046(2) 0.29123(19) 0.82080(17) 0.0229(6) Uani d . 1 C
H13 1.0790 0.3100 0.8030 0.027 Uiso calc R 1 H
C14 1.0032(3) 0.20779(19) 0.85691(17) 0.0260(6) Uani d . 1 C
H14 1.0765 0.1697 0.8639 0.031 Uiso calc R 1 H
C15 0.8939(3) 0.1808(2) 0.88257(18) 0.0290(7) Uani d . 1 C
H15 0.8927 0.1241 0.9073 0.035 Uiso calc R 1 H
C16 0.7855(3) 0.23666(19) 0.87217(16) 0.0227(6) Uani d . 1 C
H16 0.7112 0.2175 0.8900 0.027 Uiso calc R 1 H
C21 0.7154(2) 0.47861(17) 0.85317(14) 0.0150(5) Uani d . 1 C
C22 0.7998(2) 0.48690(18) 0.92685(15) 0.0199(5) Uani d . 1 C
H22 0.8268 0.4348 0.9574 0.024 Uiso calc R 1 H
C23 0.8443(2) 0.57115(19) 0.95558(16) 0.0222(6) Uani d . 1 C
H23 0.9001 0.5761 1.0059 0.027 Uiso calc R 1 H
C24 0.8073(3) 0.64799(19) 0.91078(17) 0.0242(6) Uani d . 1 C
H24 0.8381 0.7052 0.9302 0.029 Uiso calc R 1 H
C25 0.7250(3) 0.64001(19) 0.83755(18) 0.0265(6) Uani d . 1 C
H25 0.6997 0.6921 0.8067 0.032 Uiso calc R 1 H
C26 0.6790(3) 0.55605(18) 0.80889(16) 0.0221(6) Uani d . 1 C
H26 0.6224 0.5516 0.7588 0.027 Uiso calc R 1 H
C31 0.5598(2) 0.34901(17) 0.86463(14) 0.0151(5) Uani d . 1 C
C32 0.5364(2) 0.38664(18) 0.93369(15) 0.0186(5) Uani d . 1 C
H32 0.5882 0.4351 0.9578 0.022 Uiso calc R 1 H
C33 0.4376(2) 0.35387(19) 0.96782(16) 0.0217(6) Uani d . 1 C
H33 0.4229 0.3800 1.0149 0.026 Uiso calc R 1 H
C34 0.3609(2) 0.28314(19) 0.93293(17) 0.0240(6) Uani d . 1 C
H34 0.2932 0.2614 0.9558 0.029 Uiso calc R 1 H
C35 0.3836(3) 0.24445(19) 0.86459(17) 0.0245(6) Uani d . 1 C
H35 0.3318 0.1957 0.8410 0.029 Uiso calc R 1 H
C36 0.4821(2) 0.27675(18) 0.83041(15) 0.0206(5) Uani d . 1 C
H36 0.4969 0.2498 0.7836 0.025 Uiso calc R 1 H
C41 0.2482(2) 0.35903(17) 0.56175(14) 0.0169(5) Uani d . 1 C
C42 0.3512(2) 0.42050(17) 0.57453(14) 0.0155(5) Uani d . 1 C
C43 0.3402(3) 0.50141(17) 0.53305(16) 0.0208(5) Uani d . 1 C
H43 0.4106 0.5421 0.5418 0.025 Uiso calc R 1 H
C44 0.2272(3) 0.5233(2) 0.47898(17) 0.0271(6) Uani d . 1 C
H44 0.2204 0.5783 0.4509 0.033 Uiso calc R 1 H
C45 0.1250(3) 0.4633(2) 0.46701(16) 0.0285(6) Uani d . 1 C
H45 0.0476 0.4776 0.4305 0.034 Uiso calc R 1 H
C46 0.1345(2) 0.3826(2) 0.50772(16) 0.0239(6) Uani d . 1 C
H46 0.0632 0.3427 0.4990 0.029 Uiso calc R 1 H
C51 0.2543(2) 0.26879(17) 0.59983(15) 0.0182(5) Uani d . 1 C
C52 0.1558(2) 0.23989(19) 0.63600(16) 0.0229(6) Uani d . 1 C
H52 0.0882 0.2800 0.6406 0.028 Uiso calc R 1 H
C53 0.1556(3) 0.1530(2) 0.66529(16) 0.0253(6) Uani d . 1 C
H53 0.0882 0.1348 0.6900 0.030 Uiso calc R 1 H
C54 0.2529(3) 0.09229(18) 0.65893(15) 0.0224(6) Uani d . 1 C
C55 0.3529(3) 0.12168(18) 0.62384(16) 0.0234(6) Uani d . 1 C
H55 0.4211 0.0818 0.6201 0.028 Uiso calc R 1 H
C56 0.3535(2) 0.20802(18) 0.59453(16) 0.0213(6) Uani d . 1 C
H56 0.4217 0.2264 0.5705 0.026 Uiso calc R 1 H
C57 0.2509(3) -0.00222(19) 0.68819(18) 0.0304(7) Uani d . 1 C
H57A 0.2758 -0.0439 0.6497 0.037 Uiso calc R 1 H
H57B 0.1627 -0.0179 0.6938 0.037 Uiso calc R 1 H
Br1 0.37148(3) -0.01461(2) 0.790376(18) 0.03817(12) Uani d . 1 Br

loop_
_atom_site_aniso_label
_atom_site_aniso_U_11
_atom_site_aniso_U_22
_atom_site_aniso_U_33
_atom_site_aniso_U_12
_atom_site_aniso_U_13
_atom_site_aniso_U_23
N1 0.0111(10) 0.0200(10) 0.0116(10) 0.0027(8) 0.0018(8) -0.0001(8)
N2 0.0135(10) 0.0304(12) 0.0151(11) 0.0069(9) 0.0011(8) -0.0013(9)
C3 0.0154(12) 0.0157(12) 0.0126(11) -0.0014(9) 0.0025(9) 0.0002(9)
N4 0.0177(11) 0.0395(14) 0.0131(11) 0.0059(10) 0.0021(9) -0.0008(9)
N5 0.0167(11) 0.0324(13) 0.0146(11) 0.0043(9) 0.0050(9) -0.0015(9)
C1 0.0117(11) 0.0208(13) 0.0106(12) 0.0018(10) 0.0017(9) 0.0019(9)
C11 0.0117(11) 0.0196(12) 0.0125(12) 0.0038(10) 0.0008(9) -0.0005(9)
C12 0.0135(12) 0.0202(13) 0.0222(13) -0.0002(10) 0.0028(10) 0.0021(10)
C13 0.0120(12) 0.0284(15) 0.0295(15) 0.0001(10) 0.0073(10) 0.0011(11)
C14 0.0171(13) 0.0315(15) 0.0287(15) 0.0099(11) 0.0036(11) 0.0042(12)
C15 0.0288(15) 0.0269(15) 0.0334(16) 0.0089(12) 0.0114(13) 0.0150(12)
C16 0.0182(13) 0.0295(15) 0.0220(14) 0.0048(11) 0.0077(11) 0.0089(11)
C21 0.0107(11) 0.0202(12) 0.0149(12) 0.0018(9) 0.0046(9) 0.0010(10)
C22 0.0173(12) 0.0239(13) 0.0181(12) 0.0023(10) 0.0032(10) 0.0017(10)
C23 0.0147(12) 0.0317(15) 0.0202(13) -0.0035(11) 0.0036(10) -0.0070(11)
C24 0.0192(13) 0.0235(14) 0.0335(16) -0.0056(11) 0.0139(12) -0.0051(12)
C25 0.0265(14) 0.0209(14) 0.0328(16) -0.0011(11) 0.0080(12) 0.0062(12)
C26 0.0204(13) 0.0249(14) 0.0211(13) 0.0028(11) 0.0044(10) 0.0048(11)
C31 0.0099(11) 0.0206(12) 0.0146(12) 0.0038(9) 0.0022(9) 0.0021(10)
C32 0.0151(12) 0.0244(13) 0.0165(13) 0.0015(10) 0.0037(10) 0.0006(10)
C33 0.0196(13) 0.0300(14) 0.0176(13) 0.0051(11) 0.0084(11) 0.0008(11)
C34 0.0147(12) 0.0304(15) 0.0283(15) 0.0010(11) 0.0075(11) 0.0062(12)
C35 0.0177(13) 0.0263(14) 0.0286(15) -0.0054(11) 0.0027(11) -0.0011(12)
C36 0.0177(13) 0.0260(14) 0.0174(13) 0.0003(11) 0.0024(10) -0.0028(10)
C41 0.0140(12) 0.0231(13) 0.0137(12) 0.0008(10) 0.0036(9) -0.0027(10)
C42 0.0140(11) 0.0222(13) 0.0096(11) 0.0020(10) 0.0011(9) -0.0021(9)
C43 0.0217(13) 0.0205(14) 0.0207(13) 0.0016(10) 0.0054(10) 0.0003(10)
C44 0.0286(15) 0.0272(15) 0.0258(15) 0.0102(12) 0.0066(12) 0.0094(12)
C45 0.0215(14) 0.0413(17) 0.0201(14) 0.0103(12) -0.0017(11) 0.0042(12)
C46 0.0140(12) 0.0358(16) 0.0208(14) 0.0012(11) 0.0010(10) -0.0046(11)
C51 0.0153(12) 0.0225(13) 0.0158(12) -0.0028(10) 0.0014(10) -0.0029(10)
C52 0.0154(13) 0.0309(15) 0.0235(14) -0.0005(11) 0.0064(11) -0.0021(11)
C53 0.0193(13) 0.0346(16) 0.0237(14) -0.0093(12) 0.0081(11) -0.0002(12)
C54 0.0244(14) 0.0242(14) 0.0177(13) -0.0090(11) 0.0025(11) 0.0004(10)
C55 0.0223(14) 0.0220(14) 0.0264(15) 0.0006(11) 0.0063(11) -0.0001(11)
C56 0.0180(13) 0.0242(14) 0.0234(14) -0.0028(10) 0.0081(10) 0.0007(11)
C57 0.0361(16) 0.0272(16) 0.0258(15) -0.0106(12) 0.0018(12) 0.0022(12)
Br1 0.0549(2) 0.03184(17) 0.02359(17) 0.00009(15) -0.00102(13) 0.00386(13)

loop_
_atom_type_symbol
_atom_type_description
_atom_type_scat_dispersion_real
_atom_type_scat_dispersion_imag
_atom_type_scat_source
C C 0.0033 0.0016 'International Tables Vol C Tables 4.2.6.8 and 6.1.1.4'
H H 0.0000 0.0000 'International Tables Vol C Tables 4.2.6.8 and 6.1.1.4'
Br Br -0.2901 2.4595 'International Tables Vol C Tables 4.2.6.8 and 6.1.1.4'
N N 0.0061 0.0033 'International Tables Vol C Tables 4.2.6.8 and 6.1.1.4'

loop_
_geom_angle_atom_site_label_1
_geom_angle_atom_site_label_2
_geom_angle_atom_site_label_3
_geom_angle
_geom_angle_publ_flag
N5 N1 N2 113.42(19) y
N5 N1 C1 124.34(19) ?
N2 N1 C1 122.17(19) ?
C3 N2 N1 101.90(19) y
N2 C3 N4 112.3(2) y
N2 C3 C42 123.8(2) ?
N4 C3 C42 123.9(2) ?
N5 N4 C3 106.3(2) y
N1 N5 N4 106.08(19) y
N1 C1 C21 109.41(19) ?
N1 C1 C31 105.28(18) ?
C21 C1 C31 112.83(19) ?
N1 C1 C11 107.27(18) ?
C21 C1 C11 108.94(19) ?
C31 C1 C11 112.87(19) ?
C16 C11 C12 118.7(2) ?
C16 C11 C1 122.0(2) ?
C12 C11 C1 119.3(2) ?
C13 C12 C11 120.6(2) ?
C13 C12 H12 119.7 ?
C11 C12 H12 119.7 ?
C12 C13 C14 120.1(2) ?
C12 C13 H13 119.9 ?
C14 C13 H13 119.9 ?
C15 C14 C13 119.5(2) ?
C15 C14 H14 120.2 ?
C13 C14 H14 120.2 ?
C14 C15 C16 120.4(3) ?
C14 C15 H15 119.8 ?
C16 C15 H15 119.8 ?
C11 C16 C15 120.6(2) ?
C11 C16 H16 119.7 ?
C15 C16 H16 119.7 ?
C26 C21 C22 118.6(2) ?
C26 C21 C1 123.2(2) ?
C22 C21 C1 118.2(2) ?
C23 C22 C21 120.5(2) ?
C23 C22 H22 119.8 ?
C21 C22 H22 119.8 ?
C24 C23 C22 120.4(2) ?
C24 C23 H23 119.8 ?
C22 C23 H23 119.8 ?
C25 C24 C23 119.3(3) ?
C25 C24 H24 120.3 ?
C23 C24 H24 120.3 ?
C24 C25 C26 120.6(3) ?
C24 C25 H25 119.7 ?
C26 C25 H25 119.7 ?
C21 C26 C25 120.6(3) ?
C21 C26 H26 119.7 ?
C25 C26 H26 119.7 ?
C32 C31 C36 118.4(2) ?
C32 C31 C1 122.2(2) ?
C36 C31 C1 119.4(2) ?
C31 C32 C33 120.8(2) ?
C31 C32 H32 119.6 ?
C33 C32 H32 119.6 ?
C34 C33 C32 120.1(2) ?
C34 C33 H33 119.9 ?
C32 C33 H33 119.9 ?
C35 C34 C33 119.8(2) ?
C35 C34 H34 120.1 ?
C33 C34 H34 120.1 ?
C34 C35 C36 120.3(3) ?
C34 C35 H35 119.9 ?
C36 C35 H35 119.9 ?
C35 C36 C31 120.6(2) ?
C35 C36 H36 119.7 ?
C31 C36 H36 119.7 ?
C46 C41 C42 118.0(2) ?
C46 C41 C51 118.1(2) ?
C42 C41 C51 123.8(2) ?
C43 C42 C41 120.2(2) ?
C43 C42 C3 118.7(2) ?
C41 C42 C3 121.1(2) ?
C44 C43 C42 121.0(2) ?
C44 C43 H43 119.5 ?
C42 C43 H43 119.5 ?
C45 C44 C43 118.9(3) ?
C45 C44 H44 120.6 ?
C43 C44 H44 120.6 ?
C44 C45 C46 120.8(2) ?
C44 C45 H45 119.6 ?
C46 C45 H45 119.6 ?
C45 C46 C41 121.1(3) ?
C45 C46 H46 119.5 ?
C41 C46 H46 119.5 ?
C52 C51 C56 118.2(2) ?
C52 C51 C41 120.7(2) ?
C56 C51 C41 120.9(2) ?
C53 C52 C51 120.7(2) ?
C53 C52 H52 119.6 ?
C51 C52 H52 119.6 ?
C52 C53 C54 121.1(2) ?
C52 C53 H53 119.4 ?
C54 C53 H53 119.4 ?
C53 C54 C55 118.2(2) ?
C53 C54 C57 121.3(3) ?
C55 C54 C57 120.5(3) ?
C56 C55 C54 120.9(3) ?
C56 C55 H55 119.5 ?
C54 C55 H55 119.5 ?
C55 C56 C51 120.8(2) ?
C55 C56 H56 119.6 ?
C51 C56 H56 119.6 ?
C54 C57 Br1 109.99(19) ?
C54 C57 H57A 109.7 ?
Br1 C57 H57A 109.7 ?
C54 C57 H57B 109.7 ?
Br1 C57 H57B 109.7 ?
H57A C57 H57B 108.2 ?

loop_
_geom_bond_atom_site_label_1
_geom_bond_atom_site_label_2
_geom_bond_distance
_geom_bond_publ_flag
N1 N5 1.325(3) y
N1 N2 1.347(3) y
N1 C1 1.514(3) ?
N2 C3 1.328(3) y
C3 N4 1.356(3) y
C3 C42 1.492(3) ?
N4 N5 1.328(3) y
C1 C21 1.545(3) ?
C1 C31 1.550(3) ?
C1 C11 1.552(3) ?
C11 C16 1.388(4) ?
C11 C12 1.409(3) ?
C12 C13 1.393(4) ?
C12 H12 0.9500 ?
C13 C14 1.396(4) ?
C13 H13 0.9500 ?
C14 C15 1.388(4) ?
C14 H14 0.9500 ?
C15 C16 1.401(4) ?
C15 H15 0.9500 ?
C16 H16 0.9500 ?
C21 C26 1.397(4) ?
C21 C22 1.405(4) ?
C22 C23 1.397(4) ?
C22 H22 0.9500 ?
C23 C24 1.395(4) ?
C23 H23 0.9500 ?
C24 C25 1.388(4) ?
C24 H24 0.9500 ?
C25 C26 1.397(4) ?
C25 H25 0.9500 ?
C26 H26 0.9500 ?
C31 C32 1.395(3) ?
C31 C36 1.410(4) ?
C32 C33 1.399(4) ?
C32 H32 0.9500 ?
C33 C34 1.391(4) ?
C33 H33 0.9500 ?
C34 C35 1.388(4) ?
C34 H34 0.9500 ?
C35 C36 1.393(4) ?
C35 H35 0.9500 ?
C36 H36 0.9500 ?
C41 C46 1.408(4) ?
C41 C42 1.408(3) ?
C41 C51 1.495(4) ?
C42 C43 1.398(4) ?
C43 C44 1.397(4) ?
C43 H43 0.9500 ?
C44 C45 1.387(4) ?
C44 H44 0.9500 ?
C45 C46 1.389(4) ?
C45 H45 0.9500 ?
C46 H46 0.9500 ?
C51 C52 1.399(4) ?
C51 C56 1.407(4) ?
C52 C53 1.392(4) ?
C52 H52 0.9500 ?
C53 C54 1.395(4) ?
C53 H53 0.9500 ?
C54 C55 1.402(4) ?
C54 C57 1.500(4) ?
C55 C56 1.385(4) ?
C55 H55 0.9500 ?
C56 H56 0.9500 ?
C57 Br1 1.966(3) y
C57 H57A 0.9900 ?
C57 H57B 0.9900 ?

loop_
_geom_torsion_atom_site_label_1
_geom_torsion_atom_site_label_2
_geom_torsion_atom_site_label_3
_geom_torsion_atom_site_label_4
_geom_torsion
_geom_torsion_publ_flag
N5 N1 N2 C3 0.5(3) ?
C1 N1 N2 C3 -176.6(2) ?
N1 N2 C3 N4 -0.8(3) ?
N1 N2 C3 C42 178.0(2) ?
N2 C3 N4 N5 0.8(3) ?
C42 C3 N4 N5 -178.0(2) ?
N2 N1 N5 N4 0.0(3) ?
C1 N1 N5 N4 177.0(2) ?
C3 N4 N5 N1 -0.4(3) ?
N5 N1 C1 C21 102.8(3) ?
N2 N1 C1 C21 -80.4(3) ?
N5 N1 C1 C31 -135.7(2) ?
N2 N1 C1 C31 41.1(3) ?
N5 N1 C1 C11 -15.2(3) ?
N2 N1 C1 C11 161.5(2) ?
N1 C1 C11 C16 -110.1(3) ?
C21 C1 C11 C16 131.5(2) ?
C31 C1 C11 C16 5.4(3) ?
N1 C1 C11 C12 71.4(3) ?
C21 C1 C11 C12 -47.0(3) ?
C31 C1 C11 C12 -173.1(2) ?
C16 C11 C12 C13 0.8(4) ?
C1 C11 C12 C13 179.3(2) ?
C11 C12 C13 C14 -0.6(4) ?
C12 C13 C14 C15 0.1(4) ?
C13 C14 C15 C16 0.2(5) ?
C12 C11 C16 C15 -0.5(4) ?
C1 C11 C16 C15 -179.0(2) ?
C14 C15 C16 C11 0.0(4) ?
N1 C1 C21 C26 14.4(3) ?
C31 C1 C21 C26 -102.5(3) ?
C11 C1 C21 C26 131.4(2) ?
N1 C1 C21 C22 -165.4(2) ?
C31 C1 C21 C22 77.8(3) ?
C11 C1 C21 C22 -48.4(3) ?
C26 C21 C22 C23 1.1(4) ?
C1 C21 C22 C23 -179.2(2) ?
C21 C22 C23 C24 -1.2(4) ?
C22 C23 C24 C25 0.5(4) ?
C23 C24 C25 C26 0.2(4) ?
C22 C21 C26 C25 -0.4(4) ?
C1 C21 C26 C25 179.9(2) ?
C24 C25 C26 C21 -0.3(4) ?
N1 C1 C31 C32 -137.1(2) ?
C21 C1 C31 C32 -17.8(3) ?
C11 C1 C31 C32 106.2(3) ?
N1 C1 C31 C36 43.1(3) ?
C21 C1 C31 C36 162.3(2) ?
C11 C1 C31 C36 -73.6(3) ?
C36 C31 C32 C33 -0.5(4) ?
C1 C31 C32 C33 179.7(2) ?
C31 C32 C33 C34 -0.2(4) ?
C32 C33 C34 C35 0.7(4) ?
C33 C34 C35 C36 -0.6(4) ?
C34 C35 C36 C31 0.0(4) ?
C32 C31 C36 C35 0.6(4) ?
C1 C31 C36 C35 -179.6(2) ?
C46 C41 C42 C43 -1.3(4) ?
C51 C41 C42 C43 176.2(2) ?
C46 C41 C42 C3 177.5(2) ?
C51 C41 C42 C3 -5.0(4) ?
N2 C3 C42 C43 97.8(3) ?
N4 C3 C42 C43 -83.6(3) ?
N2 C3 C42 C41 -81.0(3) ?
N4 C3 C42 C41 97.6(3) ?
C41 C42 C43 C44 0.6(4) ?
C3 C42 C43 C44 -178.2(2) ?
C42 C43 C44 C45 0.2(4) ?
C43 C44 C45 C46 -0.2(4) ?
C44 C45 C46 C41 -0.5(4) ?
C42 C41 C46 C45 1.3(4) ?
C51 C41 C46 C45 -176.4(2) ?
C46 C41 C51 C52 -50.7(3) ?
C42 C41 C51 C52 131.7(3) ?
C46 C41 C51 C56 123.9(3) ?
C42 C41 C51 C56 -53.6(4) ?
C56 C51 C52 C53 -0.5(4) ?
C41 C51 C52 C53 174.3(2) ?
C51 C52 C53 C54 -0.5(4) ?
C52 C53 C54 C55 1.5(4) ?
C52 C53 C54 C57 -178.1(3) ?
C53 C54 C55 C56 -1.6(4) ?
C57 C54 C55 C56 178.1(3) ?
C54 C55 C56 C51 0.6(4) ?
C52 C51 C56 C55 0.5(4) ?
C41 C51 C56 C55 -174.3(2) ?
C53 C54 C57 Br1 -101.6(3) ?
C55 C54 C57 Br1 78.8(3) y

loop_
_cod_related_entry_id
_cod_related_entry_database
_cod_related_entry_code
1 ChemSpider 9039908
